data_1512565
loop_
_publ_author_name
'Liu, Hailan'
'Zhou, Yiqing'
'Yan, Xiaoyu'
'Chen, Chao'
'Liu, Qingbin'
'Xi, Chanjuan'

_publ_section_title
;
 Copper-Mediated Amidation of Alkenylzirconocenes with Acyl Azides:
 Formation of Enamides
;
_journal_issue 20
_journal_name_full 'Organic Letters'
_journal_page_first 5174
_journal_paper_doi 10.1021/ol402212g
_journal_volume 15
_journal_year 2013
_chemical_formula_moiety 'C19 H21 N O'
_chemical_formula_sum 'C19 H21 N O'
_chemical_formula_weight 279.37
_chemical_name_systematic
;
 ?
;
_space_group_IT_number 14
_symmetry_cell_setting monoclinic
_symmetry_space_group_name_Hall '-P 2ybc'
_symmetry_space_group_name_H-M 'P 1 21/c 1'
_atom_sites_solution_hydrogens geom
_atom_sites_solution_primary direct
_atom_sites_solution_secondary difmap
_audit_creation_method SHELXL-97
_cell_angle_alpha 90.00
_cell_angle_beta 107.22(3)
_cell_angle_gamma 90.00
_cell_formula_units_Z 4
_cell_length_a 19.043(4)
_cell_length_b 5.2281(10)
_cell_length_c 16.532(3)
_cell_measurement_temperature 173(2)
_cell_measurement_theta_max 27.44
_cell_measurement_theta_min 2.24
_cell_volume 1572.1(6)
_computing_cell_refinement 'CrystalClear (Rigaku Inc., 2007)'
_computing_data_collection 'CrystalClear (Rigaku Inc., 2007)'
_computing_data_reduction 'CrystalClear (Rigaku Inc., 2007)'
_computing_molecular_graphics 'XP in Siemens SHELXTL (Sheldrick, 1994)'
_computing_publication_material 'SHELX97 (Sheldrick, 1997)'
_computing_structure_refinement 'SHELXL-97 (Sheldrick, 1997)'
_computing_structure_solution 'SHELXS-97 (Sheldrick, 1990)'
_diffrn_ambient_temperature 173(2)
_diffrn_measured_fraction_theta_full 0.977
_diffrn_measured_fraction_theta_max 0.977
_diffrn_measurement_device_type 'MM007-HF CCD(Saturn 724+)'
_diffrn_measurement_method '\w scans at fixed \c = 45\%'
_diffrn_radiation_monochromator graphite
_diffrn_radiation_source 'fine-focus sealed tube'
_diffrn_radiation_type MoK\a
_diffrn_radiation_wavelength 0.71073
_diffrn_reflns_av_R_equivalents 0.0787
_diffrn_reflns_av_sigmaI/netI 0.0730
_diffrn_reflns_limit_h_max 24
_diffrn_reflns_limit_h_min -17
_diffrn_reflns_limit_k_max 6
_diffrn_reflns_limit_k_min -6
_diffrn_reflns_limit_l_max 21
_diffrn_reflns_limit_l_min -20
_diffrn_reflns_number 10396
_diffrn_reflns_theta_full 27.44
_diffrn_reflns_theta_max 27.44
_diffrn_reflns_theta_min 2.24
_diffrn_standards_decay_% none
_diffrn_standards_interval_count none
_diffrn_standards_interval_time none
_diffrn_standards_number none
_exptl_absorpt_coefficient_mu 0.072
_exptl_absorpt_correction_T_max 1.0000
_exptl_absorpt_correction_T_min 0.1737
_exptl_absorpt_correction_type empirical
_exptl_absorpt_process_details 'SADABS (Sheldrick, 1996)'
_exptl_crystal_colour Colorless
_exptl_crystal_density_diffrn 1.180
_exptl_crystal_density_method 'not measured'
_exptl_crystal_description Plate
_exptl_crystal_F_000 600
_exptl_crystal_size_max 0.221
_exptl_crystal_size_mid 0.118
_exptl_crystal_size_min 0.058
_refine_diff_density_max 0.316
_refine_diff_density_min -0.252
_refine_diff_density_rms 0.055
_refine_ls_extinction_method none
_refine_ls_goodness_of_fit_ref 1.083
_refine_ls_hydrogen_treatment constr
_refine_ls_matrix_type full
_refine_ls_number_parameters 190
_refine_ls_number_reflns 3512
_refine_ls_number_restraints 0
_refine_ls_restrained_S_all 1.083
_refine_ls_R_factor_gt 0.0976
_refine_ls_shift/su_max 0.000
_refine_ls_shift/su_mean 0.000
_refine_ls_structure_factor_coef Fsqd
_refine_ls_weighting_details 'calc w=1/[\s^2^(Fo^2^)+(0.1562P)^2^+1.0141P] where P=(Fo^2^+2Fc^2^)/3'
_refine_ls_weighting_scheme calc
_refine_ls_wR_factor_gt 0.2736
_refine_ls_wR_factor_ref 0.2934
_reflns_number_gt 2834
_reflns_number_total 3512
_reflns_threshold_expression >2sigma(I)
_cod_data_source_file ol402212g_si_001.cif
_cod_data_source_block b
_cod_depositor_comments
;
The following automatic conversions were performed:

'_symmetry_cell_setting' value 'Monoclinic' changed to 'monoclinic'
according to /home/saulius/struct/CIF-dictionaries/cif_core.dic
dictionary named 'cif_core.dic' version 2.4.2 from 2011-04-26.

Automatic conversion script
Id: cif_fix_values 1891 2012-01-12 08:04:46Z andrius 
;
_cod_original_cell_volume 1572.2(5)
_cod_original_sg_symbol_H-M P2(1)/c
_cod_database_code 1512565
_refine_ls_r_factor_ref 0.1212

loop_
_symmetry_equiv_pos_as_xyz
'x, y, z'
'-x, y+1/2, -z+1/2'
'-x, -y, -z'
'x, -y-1/2, z-1/2'

loop_
_atom_site_label
_atom_site_type_symbol
_atom_site_fract_x
_atom_site_fract_y
_atom_site_fract_z
_atom_site_U_iso_or_equiv
_atom_site_adp_type
_atom_site_occupancy
_atom_site_symmetry_multiplicity
_atom_site_calc_flag
_atom_site_refinement_flags
O1 O 0.27063(11) 0.3687(4) 0.16242(13) 0.0350(5) Uani 1 1 d .
N1 N 0.24826(12) 0.7866(5) 0.18203(15) 0.0311(6) Uani 1 1 d .
H1A H 0.2616 0.9464 0.1787 0.037 Uiso 1 1 calc R
C12 C 0.28976(14) 0.5946(6) 0.16498(17) 0.0284(6) Uani 1 1 d .
C18 C 0.39940(15) 0.8899(6) 0.18500(18) 0.0341(7) Uani 1 1 d .
H18A H 0.3793 1.0041 0.2170 0.041 Uiso 1 1 calc R
C13 C 0.36099(14) 0.6702(6) 0.15065(17) 0.0271(6) Uani 1 1 d .
C5 C 0.18261(15) 0.7322(6) 0.20551(18) 0.0310(7) Uani 1 1 d .
C16 C 0.49783(15) 0.7818(7) 0.12531(18) 0.0356(7) Uani 1 1 d .
C6 C 0.19601(15) 0.5865(6) 0.28639(18) 0.0322(7) Uani 1 1 d .
C14 C 0.39135(16) 0.5085(7) 0.10354(19) 0.0344(7) Uani 1 1 d .
H14A H 0.3657 0.3580 0.0793 0.041 Uiso 1 1 calc R
C15 C 0.45876(17) 0.5637(8) 0.0914(2) 0.0414(8) Uani 1 1 d .
H15A H 0.4786 0.4495 0.0591 0.050 Uiso 1 1 calc R
C2 C 0.11724(15) 0.8194(7) 0.15684(19) 0.0347(7) Uani 1 1 d .
C11 C 0.15466(17) 0.3716(7) 0.2921(2) 0.0385(7) Uani 1 1 d .
H11A H 0.1172 0.3150 0.2434 0.046 Uiso 1 1 calc R
C17 C 0.46710(16) 0.9437(7) 0.1728(2) 0.0369(7) Uani 1 1 d .
H17A H 0.4929 1.0937 0.1972 0.044 Uiso 1 1 calc R
C4 C 0.10891(18) 0.9461(8) 0.0723(2) 0.0435(8) Uani 1 1 d .
H4A H 0.1531 1.0508 0.0760 0.052 Uiso 1 1 calc R
H4B H 0.0658 1.0618 0.0587 0.052 Uiso 1 1 calc R
C7 C 0.25212(16) 0.6629(7) 0.35850(19) 0.0388(8) Uani 1 1 d .
H7A H 0.2816 0.8070 0.3555 0.047 Uiso 1 1 calc R
C1 C 0.04703(17) 0.7916(8) 0.1804(2) 0.0460(9) Uani 1 1 d .
H1B H 0.0576 0.7090 0.2360 0.069 Uiso 1 1 calc R
H1C H 0.0121 0.6867 0.1379 0.069 Uiso 1 1 calc R
H1D H 0.0257 0.9610 0.1828 0.069 Uiso 1 1 calc R
C10 C 0.16724(19) 0.2391(8) 0.3674(2) 0.0457(9) Uani 1 1 d .
H10A H 0.1379 0.0945 0.3704 0.055 Uiso 1 1 calc R
C3 C 0.0990(2) 0.7508(9) 0.0015(2) 0.0543(10) Uani 1 1 d .
H3A H 0.0937 0.8397 -0.0521 0.081 Uiso 1 1 calc R
H3B H 0.0548 0.6487 -0.0030 0.081 Uiso 1 1 calc R
H3C H 0.1420 0.6382 0.0142 0.081 Uiso 1 1 calc R
C19 C 0.57159(17) 0.8429(9) 0.1128(2) 0.0502(10) Uani 1 1 d .
H19A H 0.5900 1.0050 0.1409 0.075 Uiso 1 1 calc R
H19B H 0.5660 0.8575 0.0521 0.075 Uiso 1 1 calc R
H19C H 0.6065 0.7058 0.1372 0.075 Uiso 1 1 calc R
C9 C 0.22252(19) 0.3169(8) 0.4385(2) 0.0480(9) Uani 1 1 d .
H9A H 0.2314 0.2249 0.4902 0.058 Uiso 1 1 calc R
C8 C 0.26494(18) 0.5297(8) 0.4341(2) 0.0478(10) Uani 1 1 d .
H8A H 0.3027 0.5840 0.4828 0.057 Uiso 1 1 calc R

loop_
_atom_site_aniso_label
_atom_site_aniso_U_11
_atom_site_aniso_U_22
_atom_site_aniso_U_33
_atom_site_aniso_U_23
_atom_site_aniso_U_13
_atom_site_aniso_U_12
O1 0.0397(11) 0.0220(12) 0.0465(12) -0.0016(9) 0.0178(9) -0.0024(9)
N1 0.0330(11) 0.0219(13) 0.0406(13) 0.0016(11) 0.0142(9) -0.0007(10)
C12 0.0331(13) 0.0217(15) 0.0296(14) 0.0003(11) 0.0081(10) -0.0008(11)
C18 0.0362(14) 0.0286(17) 0.0373(15) -0.0033(13) 0.0106(11) -0.0014(12)
C13 0.0307(12) 0.0208(15) 0.0289(13) 0.0018(11) 0.0075(10) 0.0008(11)
C5 0.0348(13) 0.0245(16) 0.0355(14) -0.0056(13) 0.0131(11) -0.0028(12)
C16 0.0326(13) 0.0383(19) 0.0364(15) 0.0073(14) 0.0108(11) -0.0023(13)
C6 0.0340(13) 0.0289(17) 0.0363(15) -0.0021(13) 0.0144(11) 0.0040(12)
C14 0.0369(14) 0.0303(17) 0.0371(15) -0.0014(13) 0.0128(11) -0.0053(13)
C15 0.0434(16) 0.048(2) 0.0383(16) -0.0034(16) 0.0207(12) -0.0035(15)
C2 0.0334(13) 0.0323(18) 0.0398(15) -0.0016(14) 0.0127(11) -0.0010(13)
C11 0.0443(16) 0.0323(19) 0.0403(16) -0.0025(14) 0.0148(12) 0.0009(14)
C17 0.0347(14) 0.0258(17) 0.0491(18) -0.0010(14) 0.0109(12) -0.0076(13)
C4 0.0401(15) 0.041(2) 0.0472(18) 0.0064(16) 0.0103(13) 0.0034(15)
C7 0.0366(15) 0.039(2) 0.0410(17) -0.0045(15) 0.0116(12) 0.0039(14)
C1 0.0366(15) 0.051(2) 0.0516(19) 0.0011(18) 0.0150(13) 0.0011(15)
C10 0.0535(18) 0.040(2) 0.0495(19) 0.0070(17) 0.0240(15) 0.0044(16)
C3 0.063(2) 0.056(3) 0.0431(18) 0.0024(19) 0.0137(15) 0.001(2)
C19 0.0392(16) 0.063(3) 0.052(2) -0.0009(19) 0.0191(14) -0.0101(17)
C9 0.0550(19) 0.054(2) 0.0394(17) 0.0103(17) 0.0210(14) 0.0193(18)
C8 0.0453(17) 0.062(3) 0.0355(16) -0.0064(17) 0.0102(13) 0.0120(18)

loop_
_atom_type_symbol
_atom_type_description
_atom_type_scat_dispersion_real
_atom_type_scat_dispersion_imag
_atom_type_scat_source
C C 0.0033 0.0016 'International Tables Vol C Tables 4.2.6.8 and 6.1.1.4'
H H 0.0000 0.0000 'International Tables Vol C Tables 4.2.6.8 and 6.1.1.4'
N N 0.0061 0.0033 'International Tables Vol C Tables 4.2.6.8 and 6.1.1.4'
O O 0.0106 0.0060 'International Tables Vol C Tables 4.2.6.8 and 6.1.1.4'

loop_
_geom_angle_atom_site_label_1
_geom_angle_atom_site_label_2
_geom_angle_atom_site_label_3
_geom_angle
C12 N1 C5 121.0(3)
C12 N1 H1A 119.5
C5 N1 H1A 119.5
O1 C12 N1 122.1(3)
O1 C12 C13 121.3(3)
N1 C12 C13 116.6(3)
C13 C18 C17 120.4(3)
C13 C18 H18A 119.8
C17 C18 H18A 119.8
C14 C13 C18 118.5(3)
C14 C13 C12 118.4(3)
C18 C13 C12 123.1(3)
C2 C5 N1 119.6(3)
C2 C5 C6 126.2(3)
N1 C5 C6 114.2(2)
C15 C16 C17 117.5(3)
C15 C16 C19 121.8(3)
C17 C16 C19 120.7(3)
C11 C6 C7 118.5(3)
C11 C6 C5 121.5(3)
C7 C6 C5 120.1(3)
C13 C14 C15 120.8(3)
C13 C14 H14A 119.6
C15 C14 H14A 119.6
C16 C15 C14 121.4(3)
C16 C15 H15A 119.3
C14 C15 H15A 119.3
C5 C2 C1 123.2(3)
C5 C2 C4 121.7(3)
C1 C2 C4 115.0(3)
C10 C11 C6 121.0(3)
C10 C11 H11A 119.5
C6 C11 H11A 119.5
C18 C17 C16 121.3(3)
C18 C17 H17A 119.3
C16 C17 H17A 119.3
C2 C4 C3 111.8(3)
C2 C4 H4A 109.3
C3 C4 H4A 109.3
C2 C4 H4B 109.3
C3 C4 H4B 109.3
H4A C4 H4B 107.9
C8 C7 C6 120.6(3)
C8 C7 H7A 119.7
C6 C7 H7A 119.7
C2 C1 H1B 109.5
C2 C1 H1C 109.5
H1B C1 H1C 109.5
C2 C1 H1D 109.5
H1B C1 H1D 109.5
H1C C1 H1D 109.5
C11 C10 C9 120.2(4)
C11 C10 H10A 119.9
C9 C10 H10A 119.9
C4 C3 H3A 109.5
C4 C3 H3B 109.5
H3A C3 H3B 109.5
C4 C3 H3C 109.5
H3A C3 H3C 109.5
H3B C3 H3C 109.5
C16 C19 H19A 109.5
C16 C19 H19B 109.5
H19A C19 H19B 109.5
C16 C19 H19C 109.5
H19A C19 H19C 109.5
H19B C19 H19C 109.5
C10 C9 C8 119.8(3)
C10 C9 H9A 120.1
C8 C9 H9A 120.1
C7 C8 C9 119.9(3)
C7 C8 H8A 120.0
C9 C8 H8A 120.0

loop_
_geom_bond_atom_site_label_1
_geom_bond_atom_site_label_2
_geom_bond_distance
O1 C12 1.233(4)
N1 C12 1.358(4)
N1 C5 1.443(3)
N1 H1A 0.8800
C12 C13 1.498(4)
C18 C13 1.389(4)
C18 C17 1.392(4)
C18 H18A 0.9500
C13 C14 1.387(4)
C5 C2 1.346(4)
C5 C6 1.494(4)
C16 C15 1.386(5)
C16 C17 1.395(5)
C16 C19 1.513(4)
C6 C11 1.391(5)
C6 C7 1.403(4)
C14 C15 1.387(4)
C14 H14A 0.9500
C15 H15A 0.9500
C2 C1 1.507(4)
C2 C4 1.512(5)
C11 C10 1.383(5)
C11 H11A 0.9500
C17 H17A 0.9500
C4 C3 1.521(5)
C4 H4A 0.9900
C4 H4B 0.9900
C7 C8 1.388(5)
C7 H7A 0.9500
C1 H1B 0.9800
C1 H1C 0.9800
C1 H1D 0.9800
C10 C9 1.387(5)
C10 H10A 0.9500
C3 H3A 0.9800
C3 H3B 0.9800
C3 H3C 0.9800
C19 H19A 0.9800
C19 H19B 0.9800
C19 H19C 0.9800
C9 C8 1.390(6)
C9 H9A 0.9500
C8 H8A 0.9500

loop_
_geom_torsion_atom_site_label_1
_geom_torsion_atom_site_label_2
_geom_torsion_atom_site_label_3
_geom_torsion_atom_site_label_4
_geom_torsion
C5 N1 C12 O1 5.6(4)
C5 N1 C12 C13 -173.4(2)
C17 C18 C13 C14 -0.6(4)
C17 C18 C13 C12 176.9(3)
O1 C12 C13 C14 24.7(4)
N1 C12 C13 C14 -156.2(3)
O1 C12 C13 C18 -152.8(3)
N1 C12 C13 C18 26.3(4)
C12 N1 C5 C2 -119.2(3)
C12 N1 C5 C6 62.8(3)
C2 C5 C6 C11 50.6(5)
N1 C5 C6 C11 -131.6(3)
C2 C5 C6 C7 -130.4(3)
N1 C5 C6 C7 47.4(4)
C18 C13 C14 C15 0.4(5)
C12 C13 C14 C15 -177.2(3)
C17 C16 C15 C14 0.4(5)
C19 C16 C15 C14 179.7(3)
C13 C14 C15 C16 -0.3(5)
N1 C5 C2 C1 -174.5(3)
C6 C5 C2 C1 3.2(5)
N1 C5 C2 C4 7.5(5)
C6 C5 C2 C4 -174.9(3)
C7 C6 C11 C10 1.5(5)
C5 C6 C11 C10 -179.6(3)
C13 C18 C17 C16 0.7(5)
C15 C16 C17 C18 -0.6(5)
C19 C16 C17 C18 -179.9(3)
C5 C2 C4 C3 84.2(4)
C1 C2 C4 C3 -94.0(4)
C11 C6 C7 C8 -1.3(4)
C5 C6 C7 C8 179.7(3)
C6 C11 C10 C9 -1.1(5)
C11 C10 C9 C8 0.5(5)
C6 C7 C8 C9 0.8(5)
C10 C9 C8 C7 -0.3(5)
